data_8103639
loop_
_publ_author_name
'de Jong, B.H.W.S.'
'Super, H.T.J.'
'Frijhoff, R.M.'
'Spek, A.L.'
'Nachtegaal, G.'

_publ_section_title
;
 Mixed alkali systems: Dietzel's theorem, X-ray structure, hygroscopicity,
 and 29-Si MAS NMR of Na Rb Si2 O5 and Na Cs Si2 O5
;
_journal_name_full 'Zeitschrift fuer Kristallographie (149,1979-)'
_journal_page_first 347
_journal_page_last 405
_journal_volume 215
_journal_year 2000
_chemical_formula_sum 'Cs Na O5 Si2'
_chemical_name_systematic 'Na Cs (Si2 O5)'
_space_group_IT_number 33
_symmetry_space_group_name_Hall 'P 2c -2n'
_symmetry_space_group_name_H-M 'P n a 21'
_cell_angle_alpha 90
_cell_angle_beta 90
_cell_angle_gamma 90
_cell_formula_units_Z 8
_cell_length_a 17.0743
_cell_length_b 4.9011
_cell_length_c 13.3391
_cell_volume 1116.254
_citation_journal_id_ASTM ZEKRDZ
_cod_data_source_file deJong_ZEKRDZ_2000_816.cif
_cod_data_source_block Cs1Na1O5Si2
_cod_original_formula_sum 'Cs1 Na1 O5 Si2'
_cod_database_code 8103639

loop_
_symmetry_equiv_pos_as_xyz
x,y,z
-x,-y,z+1/2
-x+1/2,y+1/2,z+1/2
x+1/2,-y+1/2,z

loop_
_atom_site_label
_atom_site_type_symbol
_atom_site_fract_x
_atom_site_fract_y
_atom_site_fract_z
_atom_site_occupancy
_atom_site_U_iso_or_equiv
Cs2 Cs+1 0.48342 0.24725 0.1421 1 0.0
O7 O-2 0.0645 0.7783 0.2526 1 0.0
Si4 Si+4 0.2224 0.2169 0.2835 1 0.0
Si3 Si+4 0.1045 0.2723 0.4588 1 0.0
Na2 Na+1 0.1539 0.241 0.7356 1 0.0
O1 O-2 0.1304 0.7677 0.0717 1 0.0
Si1 Si+4 0.1442 0.722 0.188 1 0.0
O6 O-2 0.2149 0.9059 0.2398 1 0.0
O3 O-2 0.1148 0.2208 0.5722 1 0.0
Cs1 Cs+1 0.2344 0.23747 0.00493 1 0.0
O10 O-2 0.1858 0.216 0.3973 1 0.0
Na1 Na+1 0.0964 0.7471 -0.0869 1 0.0
Si2 Si+4 0.0232 0.7764 0.363 1 0.0
O8 O-2 0.0352 0.0892 0.4077 1 0.0
O2 O-2 -0.0633 0.6965 0.3605 1 0.0
O4 O-2 0.314 0.2979 0.2848 1 0.0
O9 O-2 0.0806 0.59 0.4362 1 0.0
O5 O-2 0.1688 0.4051 0.2119 1 0.0
